data_7717895
loop_
_publ_author_name
'Tharmalingam, Balamurugan'
'Kishore Kumar, Rajendran'
'Anitha, Ottoor'
'Kaminsky, Werner'
'Ma\/lecki, Jan Grzegorz'
'Balasubramanian, Murugesapandian'

_publ_section_title
;
 Tetra-Coordinated Organoboron Complexes with
 Triaminoguanidine-Salicylidene based Ligands: Aggregation Induced
 Enhanced Emission and Mechanoresponsive Features
;
_journal_name_full 'Dalton Transactions'
_journal_paper_doi 10.1039/D4DT03217A
_journal_year 2025
_chemical_formula_moiety 'C52 H71 B N6 O3, 1.5(C2 H3 N)'
_chemical_formula_sum 'C55 H75.5 B N7.5 O3'
_chemical_formula_weight 900.53
_space_group_IT_number 2
_space_group_name_Hall '-P 1'
_space_group_name_H-M_alt 'P -1'
_symmetry_cell_setting triclinic
_symmetry_Int_Tables_number 2
_symmetry_space_group_name_Hall '-P 1'
_symmetry_space_group_name_H-M 'P -1'
_atom_sites_solution_hydrogens mixed
_atom_sites_solution_primary difmap
_audit_conform_dict_location ftp://ftp.iucr.org/pub/cif_core.dic
_audit_conform_dict_name cif_core.dic
_audit_conform_dict_version 2.4.3
_audit_creation_date 2019-09-09T12:41:00-00:00
_audit_creation_method 'WinGX routine CIF_UPDATE'
_audit_update_record
;
2020-04-14 deposited with the CCDC.	2025-01-24 downloaded from the CCDC.
;
_cell_angle_alpha 93.878(4)
_cell_angle_beta 113.614(4)
_cell_angle_gamma 90.966(5)
_cell_formula_units_Z 2
_cell_length_a 14.3032(13)
_cell_length_b 14.3886(14)
_cell_length_c 14.4404(14)
_cell_measurement_reflns_used 3195
_cell_measurement_temperature 100(2)
_cell_measurement_theta_max 22.42
_cell_measurement_theta_min 2.6
_cell_measurement_wavelength 0.71073
_cell_volume 2713.7(5)
_computing_cell_refinement 'SAINT V8.34A integration software'
_computing_data_collection 'Bruker APEX2 software'
_computing_data_reduction 'SORTAV (Blessing, 1995)'
_computing_molecular_graphics 'ORTEP-3 for Windows (Farrugia, 2012)'
_computing_publication_material 'WinGX publication routines (Farrugia, 2012)'
_computing_structure_refinement 'SHELXL-2014/7 (Sheldrick, 2014)'
_computing_structure_solution 'SHELXS-2013 (Sheldrick, 2008)'
_diffrn_ambient_temperature 100(2)
_diffrn_detector 'APEX-II CCD'
_diffrn_measured_fraction_theta_full 0.943
_diffrn_measured_fraction_theta_max 0.929
_diffrn_measurement_device '\k-geometry diffractometer'
_diffrn_measurement_device_type 'Bruker APEX-II'
_diffrn_measurement_method '\f or \w oscillation scans'
_diffrn_orient_matrix_UB_11 -0.01958
_diffrn_orient_matrix_UB_12 -0.013298
_diffrn_orient_matrix_UB_13 -0.07445
_diffrn_orient_matrix_UB_21 0.046079
_diffrn_orient_matrix_UB_22 0.053459
_diffrn_orient_matrix_UB_23 0.001003
_diffrn_orient_matrix_UB_31 0.057699
_diffrn_orient_matrix_UB_32 -0.042766
_diffrn_orient_matrix_UB_33 0.014364
_diffrn_radiation_monochromator graphite
_diffrn_radiation_probe x-ray
_diffrn_radiation_type MoK\a
_diffrn_radiation_wavelength 0.71073
_diffrn_reflns_av_R_equivalents 0.0513
_diffrn_reflns_av_unetI/netI 0.1137
_diffrn_reflns_Laue_measured_fraction_full 0.943
_diffrn_reflns_Laue_measured_fraction_max 0.929
_diffrn_reflns_limit_h_max 16
_diffrn_reflns_limit_h_min -17
_diffrn_reflns_limit_k_max 17
_diffrn_reflns_limit_k_min -17
_diffrn_reflns_limit_l_max 18
_diffrn_reflns_limit_l_min -14
_diffrn_reflns_number 15200
_diffrn_reflns_point_group_measured_fraction_full 0.943
_diffrn_reflns_point_group_measured_fraction_max 0.929
_diffrn_reflns_theta_full 25
_diffrn_reflns_theta_max 26.455
_diffrn_reflns_theta_min 1.42
_diffrn_source 'sealed x-ray tube'
_diffrn_standards_number 0
_exptl_absorpt_coefficient_mu 0.069
_exptl_absorpt_correction_T_max 0.745
_exptl_absorpt_correction_T_min 0.641
_exptl_absorpt_correction_type multi-scan
_exptl_absorpt_process_details
;
SADABS-2012/1 - Bruker AXS area detector scaling and absorption correction
;
_exptl_crystal_colour yellow
_exptl_crystal_density_diffrn 1.102
_exptl_crystal_density_method 'not measured'
_exptl_crystal_description prism
_exptl_crystal_F_000 974
_exptl_crystal_size_max 0.45
_exptl_crystal_size_mid 0.2
_exptl_crystal_size_min 0.17
_refine_diff_density_max 0.448
_refine_diff_density_min -0.283
_refine_diff_density_rms 0.058
_refine_ls_extinction_method none
_refine_ls_goodness_of_fit_ref 1.013
_refine_ls_hydrogen_treatment mixed
_refine_ls_matrix_type full
_refine_ls_number_constraints 0
_refine_ls_number_parameters 672
_refine_ls_number_reflns 10400
_refine_ls_number_restraints 105
_refine_ls_restrained_S_all 1.034
_refine_ls_R_factor_all 0.1448
_refine_ls_R_factor_gt 0.0704
_refine_ls_shift/su_max 0.001
_refine_ls_shift/su_mean 0
_refine_ls_structure_factor_coef Fsqd
_refine_ls_weighting_details 'w=1/[\s^2^(Fo^2^)+(0.0921P)^2^] where P=(Fo^2^+2Fc^2^)/3'
_refine_ls_weighting_scheme calc
_refine_ls_wR_factor_gt 0.1644
_refine_ls_wR_factor_ref 0.201
_reflns_Friedel_coverage 0
_reflns_number_gt 5490
_reflns_number_total 10400
_reflns_threshold_expression 'I > 2\s(I)'
_cod_data_source_file d4dt03217a2.cif
_cod_data_source_block shelx_CCDC2
_cod_original_cell_volume 2713.6(5)
_cod_original_formula_sum 'C55 H75.50 B N7.50 O3'
_cod_database_code 7717895
_shelx_estimated_absorpt_t_min 0.97
_shelx_estimated_absorpt_t_max 0.988

loop_
_symmetry_equiv_pos_as_xyz
'x, y, z'
'-x, -y, -z'

loop_
_atom_site_label
_atom_site_type_symbol
_atom_site_fract_x
_atom_site_fract_y
_atom_site_fract_z
_atom_site_U_iso_or_equiv
_atom_site_adp_type
_atom_site_occupancy
_atom_site_site_symmetry_order
_atom_site_calc_flag
_atom_site_refinement_flags_posn
_atom_site_refinement_flags_adp
_atom_site_refinement_flags_occupancy
_atom_site_disorder_assembly
_atom_site_disorder_group
C1 C 0.2017(2) 0.3524(2) 0.9547(2) 0.0225(7) Uani 1 1 d . . . . .
N1 N 0.16930(17) 0.43495(17) 0.97220(17) 0.0231(6) Uani 1 1 d . . . . .
C3 C -0.0968(2) 0.4719(2) 0.8084(2) 0.0221(7) Uani 1 1 d . . . . .
C4 C -0.1183(2) 0.3842(2) 0.7537(2) 0.0217(7) Uani 1 1 d . . . . .
C5 C -0.2105(2) 0.3659(2) 0.6672(2) 0.0238(7) Uani 1 1 d . . . . .
C6 C -0.2769(2) 0.4385(2) 0.6427(2) 0.0265(7) Uani 1 1 d . . . . .
H6 H -0.3394 0.4275 0.5848 0.032 Uiso 1 1 calc R U . . .
C7 C -0.2594(2) 0.5267(2) 0.6963(2) 0.0249(7) Uani 1 1 d . . . . .
C8 C -0.1669(2) 0.5415(2) 0.7798(2) 0.0247(7) Uani 1 1 d . . . . .
H8 H -0.1511 0.6003 0.818 0.03 Uiso 1 1 calc R U . . .
C9 C -0.2345(2) 0.2704(2) 0.6060(2) 0.0275(7) Uani 1 1 d . . . . .
C10 C -0.1532(2) 0.2509(2) 0.5638(2) 0.0312(8) Uani 1 1 d . . . . .
H10A H -0.1515 0.3004 0.5211 0.047 Uiso 1 1 calc R U . . .
H10B H -0.0862 0.2489 0.6201 0.047 Uiso 1 1 calc R U . . .
H10C H -0.1701 0.1908 0.5232 0.047 Uiso 1 1 calc R U . . .
C11 C -0.2374(2) 0.1929(2) 0.6728(2) 0.0318(8) Uani 1 1 d . . . . .
H11A H -0.2893 0.2054 0.6996 0.048 Uiso 1 1 calc R U . . .
H11B H -0.2543 0.1327 0.6322 0.048 Uiso 1 1 calc R U . . .
H11C H -0.1704 0.1909 0.7291 0.048 Uiso 1 1 calc R U . . .
C12 C -0.3390(2) 0.2672(2) 0.5160(2) 0.0360(8) Uani 1 1 d . . . . .
H12A H -0.3396 0.3161 0.4718 0.054 Uiso 1 1 calc R U . . .
H12B H -0.3516 0.2062 0.4777 0.054 Uiso 1 1 calc R U . . .
H12C H -0.3925 0.2774 0.5413 0.054 Uiso 1 1 calc R U . . .
C13 C -0.3387(2) 0.6003(2) 0.6626(2) 0.0287(7) Uani 1 1 d . . . . .
C14 C -0.4410(2) 0.5613(3) 0.6575(3) 0.0390(9) Uani 1 1 d . . . . .
H14A H -0.4919 0.6089 0.6357 0.058 Uiso 1 1 calc R U . . .
H14B H -0.4639 0.5062 0.6089 0.058 Uiso 1 1 calc R U . . .
H14C H -0.4328 0.5438 0.7247 0.058 Uiso 1 1 calc R U . . .
C15 C -0.3515(2) 0.6279(2) 0.5573(2) 0.0374(9) Uani 1 1 d . . . . .
H15A H -0.4026 0.6754 0.5355 0.056 Uiso 1 1 calc R U . . .
H15B H -0.286 0.6532 0.5608 0.056 Uiso 1 1 calc R U . . .
H15C H -0.374 0.5729 0.5086 0.056 Uiso 1 1 calc R U . . .
C16 C -0.3089(3) 0.6881(2) 0.7352(3) 0.0422(9) Uani 1 1 d . . . . .
H16A H -0.3621 0.7333 0.7103 0.063 Uiso 1 1 calc R U . . .
H16B H -0.3015 0.6721 0.8026 0.063 Uiso 1 1 calc R U . . .
H16C H -0.2439 0.7153 0.7393 0.063 Uiso 1 1 calc R U . . .
C17 C 0.4647(2) 0.3971(2) 1.0769(2) 0.0248(7) Uani 1 1 d . . . . .
H17 H 0.4883 0.3371 1.0685 0.03 Uiso 1 1 calc R U . . .
C18 C 0.5372(2) 0.4731(2) 1.1337(2) 0.0223(7) Uani 1 1 d . . . . .
C19 C 0.5053(2) 0.5636(2) 1.1478(2) 0.0236(7) Uani 1 1 d . . . . .
C20 C 0.5764(2) 0.6330(2) 1.2103(2) 0.0238(7) Uani 1 1 d . . . . .
C21 C 0.6780(2) 0.6087(2) 1.2557(2) 0.0247(7) Uani 1 1 d . . . . .
H21 H 0.7268 0.6552 1.2987 0.03 Uiso 1 1 calc R U . . .
C22 C 0.7129(2) 0.5212(2) 1.2424(2) 0.0242(7) Uani 1 1 d . . . . .
C23 C 0.6403(2) 0.4541(2) 1.1810(2) 0.0252(7) Uani 1 1 d . . . . .
H23 H 0.6611 0.3933 1.1707 0.03 Uiso 1 1 calc R U . . .
C24 C 0.5432(2) 0.7303(2) 1.2310(2) 0.0268(7) Uani 1 1 d . . . . .
C25 C 0.4627(2) 0.7227(2) 1.2762(3) 0.0377(9) Uani 1 1 d . . . . .
H25A H 0.4911 0.6911 1.3389 0.057 Uiso 1 1 calc R U . . .
H25B H 0.4437 0.7854 1.2909 0.057 Uiso 1 1 calc R U . . .
H25C H 0.402 0.6869 1.2274 0.057 Uiso 1 1 calc R U . . .
C26 C 0.4984(2) 0.7797(2) 1.1331(2) 0.0334(8) Uani 1 1 d . . . . .
H26A H 0.4408 0.7415 1.0827 0.05 Uiso 1 1 calc R U . . .
H26B H 0.4747 0.8404 1.1471 0.05 Uiso 1 1 calc R U . . .
H26C H 0.551 0.7888 1.1067 0.05 Uiso 1 1 calc R U . . .
C27 C 0.6327(2) 0.7920(2) 1.3073(2) 0.0342(8) Uani 1 1 d . . . . .
H27A H 0.6629 0.7619 1.3709 0.051 Uiso 1 1 calc R U . . .
H27B H 0.6843 0.801 1.2798 0.051 Uiso 1 1 calc R U . . .
H27C H 0.608 0.8527 1.3201 0.051 Uiso 1 1 calc R U . . .
C28 C 0.8252(2) 0.4982(2) 1.2995(2) 0.0290(8) Uani 1 1 d . . . . .
C29 C 0.8569(2) 0.4256(2) 1.2369(3) 0.0368(8) Uani 1 1 d . . . . .
H29A H 0.8498 0.4504 1.1729 0.055 Uiso 1 1 calc R U . . .
H29B H 0.9283 0.4111 1.275 0.055 Uiso 1 1 calc R U . . .
H29C H 0.8131 0.3688 1.2226 0.055 Uiso 1 1 calc R U . . .
C30 C 0.8974(2) 0.5848(2) 1.3237(2) 0.0338(8) Uani 1 1 d . . . . .
H30A H 0.8782 0.6324 1.3639 0.051 Uiso 1 1 calc R U . . .
H30B H 0.9677 0.5679 1.3623 0.051 Uiso 1 1 calc R U . . .
H30C H 0.8923 0.6096 1.2604 0.051 Uiso 1 1 calc R U . . .
C31 C 0.8370(2) 0.4583(3) 1.3987(3) 0.0448(10) Uani 1 1 d . . . . .
H31A H 0.8168 0.5043 1.4397 0.067 Uiso 1 1 calc R U . . .
H31B H 0.7932 0.4013 1.3839 0.067 Uiso 1 1 calc R U . . .
H31C H 0.9084 0.4437 1.4363 0.067 Uiso 1 1 calc R U . . .
C32 C 0.0841(2) 0.1429(2) 0.8142(2) 0.0234(7) Uani 1 1 d . . . . .
H32 H 0.0158 0.1597 0.7989 0.028 Uiso 1 1 calc R U . . .
C33 C 0.1013(2) 0.0528(2) 0.7732(2) 0.0237(7) Uani 1 1 d . . . . .
C34 C 0.1985(2) 0.0190(2) 0.7947(2) 0.0218(7) Uani 1 1 d . . . . .
C35 C 0.2111(2) -0.0672(2) 0.7525(2) 0.0224(7) Uani 1 1 d . . . . .
C36 C 0.1226(2) -0.1162(2) 0.6848(2) 0.0231(7) Uani 1 1 d . . . . .
H36 H 0.1298 -0.1742 0.6534 0.028 Uiso 1 1 calc R U . . .
C37 C 0.0235(2) -0.0851(2) 0.6599(2) 0.0222(7) Uani 1 1 d . . . . .
C38 C 0.0149(2) -0.0010(2) 0.7064(2) 0.0236(7) Uani 1 1 d . . . . .
H38 H -0.0511 0.0212 0.693 0.028 Uiso 1 1 calc R U . . .
C39 C 0.3175(2) -0.1067(2) 0.7807(2) 0.0269(7) Uani 1 1 d . . . . .
C40 C 0.3829(2) -0.0443(2) 0.7457(3) 0.0373(8) Uani 1 1 d . . . . .
H40A H 0.3486 -0.04 0.6724 0.056 Uiso 1 1 calc R U . . .
H40B H 0.3924 0.0182 0.7807 0.056 Uiso 1 1 calc R U . . .
H40C H 0.4497 -0.0711 0.7618 0.056 Uiso 1 1 calc R U . . .
C41 C 0.3707(2) -0.1138(3) 0.8954(2) 0.0439(9) Uani 1 1 d . . . . .
H41A H 0.3286 -0.1538 0.9173 0.066 Uiso 1 1 calc R U . . .
H41B H 0.4374 -0.1407 0.9117 0.066 Uiso 1 1 calc R U . . .
H41C H 0.3802 -0.0515 0.9306 0.066 Uiso 1 1 calc R U . . .
C42 C 0.3127(2) -0.2049(2) 0.7299(3) 0.0359(8) Uani 1 1 d . . . . .
H42A H 0.2713 -0.2472 0.7504 0.054 Uiso 1 1 calc R U . . .
H42B H 0.2818 -0.2029 0.656 0.054 Uiso 1 1 calc R U . . .
H42C H 0.382 -0.2273 0.7508 0.054 Uiso 1 1 calc R U . . .
C43 C -0.0696(2) -0.1409(2) 0.5803(2) 0.0252(7) Uani 1 1 d . . . . .
C44 C -0.0614(2) -0.2457(2) 0.5956(3) 0.0390(9) Uani 1 1 d . . . . .
H44A H -0.0581 -0.2562 0.6632 0.058 Uiso 1 1 calc R U . . .
H44B H -0.1215 -0.2801 0.544 0.058 Uiso 1 1 calc R U . . .
H44C H 0.0005 -0.2676 0.5894 0.058 Uiso 1 1 calc R U . . .
C45 C -0.0746(2) -0.1259(2) 0.4753(2) 0.0385(9) Uani 1 1 d . . . . .
H45A H -0.0111 -0.145 0.4706 0.058 Uiso 1 1 calc R U . . .
H45B H -0.1325 -0.1632 0.4242 0.058 Uiso 1 1 calc R U . . .
H45C H -0.0835 -0.0597 0.4634 0.058 Uiso 1 1 calc R U . . .
C46 C -0.1692(2) -0.1108(2) 0.5860(3) 0.0384(9) Uani 1 1 d . . . . .
H46A H -0.1669 -0.1202 0.6535 0.058 Uiso 1 1 calc R U . . .
H46B H -0.1778 -0.0447 0.5738 0.058 Uiso 1 1 calc R U . . .
H46C H -0.2268 -0.1481 0.5346 0.058 Uiso 1 1 calc R U . . .
B1 B 0.0236(3) 0.3194(2) 0.8858(3) 0.0231(8) Uani 1 1 d . . . . .
C47 C -0.0207(2) 0.2767(2) 0.9608(2) 0.0246(7) Uani 1 1 d . . . . .
C48 C 0.0417(2) 0.2326(2) 1.0450(2) 0.0364(8) Uani 1 1 d . . . . .
H48 H 0.1114 0.2255 1.0568 0.044 Uiso 1 1 calc R U . . .
C49 C 0.0049(3) 0.1987(3) 1.1121(3) 0.0558(12) Uani 1 1 d . . . . .
H49 H 0.0493 0.1687 1.1689 0.067 Uiso 1 1 calc R U . . .
C50 C -0.0961(3) 0.2083(3) 1.0967(3) 0.0538(11) Uani 1 1 d . . . . .
H50 H -0.1215 0.1846 1.1424 0.065 Uiso 1 1 calc R U . . .
C51 C -0.1590(3) 0.2523(3) 1.0151(3) 0.0423(9) Uani 1 1 d . . . . .
H51 H -0.2282 0.2601 1.0047 0.051 Uiso 1 1 calc R U . . .
C52 C -0.1226(2) 0.2855(2) 0.9472(2) 0.0316(8) Uani 1 1 d . . . . .
H52 H -0.1677 0.3149 0.8903 0.038 Uiso 1 1 calc R U . . .
N2 N 0.06331(17) 0.42370(16) 0.91829(17) 0.0208(6) Uani 1 1 d . . . . .
C2 C 0.0047(2) 0.4918(2) 0.8866(2) 0.0222(7) Uani 1 1 d . . . . .
H2 H 0.0276 0.5539 0.9141 0.027 Uiso 1 1 calc R U . . .
N3 N 0.12953(17) 0.28482(16) 0.89955(17) 0.0231(6) Uani 1 1 d . . . . .
N4 N 0.15827(18) 0.20099(16) 0.87084(17) 0.0227(6) Uani 1 1 d . . . . .
N5 N 0.30276(18) 0.33630(18) 0.98672(18) 0.0246(6) Uani 1 1 d . . . . .
N6 N 0.36877(17) 0.41104(16) 1.03804(18) 0.0239(6) Uani 1 1 d . . . . .
O1 O -0.05044(14) 0.31571(13) 0.78112(14) 0.0233(5) Uani 1 1 d . . . . .
O2 O 0.40559(14) 0.58544(14) 1.10188(15) 0.0287(5) Uani 1 1 d . . . . .
H2A H 0.3698 0.5373 1.0708 0.043 Uiso 1 1 calc R U . . .
O3 O 0.28347(14) 0.07146(15) 0.85831(16) 0.0325(5) Uani 1 1 d . . . . .
H3 H 0.2662 0.124 0.8731 0.049 Uiso 1 1 calc R U . . .
N7 N 0.3542(7) 0.1578(6) 1.0941(7) 0.0239(15) Uani 0.399(2) 1 d D U P A 1
C54 C 0.3274(14) 0.0867(9) 1.1087(12) 0.048(4) Uani 0.399(2) 1 d D U P A 1
C55 C 0.3079(17) 0.0008(12) 1.1495(16) 0.155(8) Uani 0.399(2) 1 d D U P A 1
H55A H 0.2343 -0.0149 1.1207 0.232 Uiso 0.399(2) 1 calc R U P A 1
H55B H 0.333 0.0107 1.2235 0.232 Uiso 0.399(2) 1 calc R U P A 1
H55C H 0.3433 -0.0504 1.1316 0.232 Uiso 0.399(2) 1 calc R U P A 1
N7B N 0.3736(6) 0.1578(7) 1.0744(7) 0.0239(15) Uani 0.399(2) 1 d D U P A 4
C54B C 0.3241(15) 0.0966(12) 1.0848(13) 0.058(4) Uani 0.399(2) 1 d D U P A 4
C55B C 0.2609(13) 0.0047(10) 1.0746(11) 0.099(5) Uani 0.399(2) 1 d D U P A 4
H55D H 0.1882 0.0142 1.0357 0.148 Uiso 0.399(2) 1 calc R U P A 4
H55E H 0.2712 -0.0131 1.1422 0.148 Uiso 0.399(2) 1 calc R U P A 4
H55F H 0.2832 -0.045 1.0393 0.148 Uiso 0.399(2) 1 calc R U P A 4
N8 N 0.2672(13) 0.0725(13) 1.1647(15) 0.070(6) Uani 0.201(5) 1 d D U P A 2
C56 C 0.1888(13) 0.0270(15) 1.1279(16) 0.061(5) Uani 0.201(5) 1 d D U P A 2
C57 C 0.0836(13) -0.0169(14) 1.0849(17) 0.067(6) Uani 0.201(5) 1 d D U P A 2
H57A H 0.087 -0.0847 1.076 0.101 Uiso 0.201(5) 1 calc R U P A 2
H57B H 0.044 0.0069 1.0191 0.101 Uiso 0.201(5) 1 calc R U P A 2
H57C H 0.0504 -0.0019 1.1314 0.101 Uiso 0.201(5) 1 calc R U P A 2
N9 N 0.4258(13) 0.0545(12) 1.3987(15) 0.180(6) Uani 0.5 1 d D U P B -3
C58 C 0.4763(16) 0.0260(15) 1.4845(14) 0.156(6) Uani 0.5 1 d D U P B -3
C59 C 0.5332(13) 0.0089(13) 1.5864(13) 0.153(6) Uani 0.5 1 d D U P B -3
H59A H 0.6035 -0.0038 1.5962 0.23 Uiso 0.5 1 calc R U P B -3
H59B H 0.5021 -0.0451 1.6032 0.23 Uiso 0.5 1 calc R U P B -3
H59C H 0.5335 0.0638 1.6306 0.23 Uiso 0.5 1 calc R U P B -3
H5N H 0.329(2) 0.275(2) 1.000(2) 0.042(10) Uiso 1 1 d . . . . .

loop_
_atom_site_aniso_label
_atom_site_aniso_U_11
_atom_site_aniso_U_22
_atom_site_aniso_U_33
_atom_site_aniso_U_23
_atom_site_aniso_U_13
_atom_site_aniso_U_12
C1 0.0178(16) 0.0222(16) 0.0244(17) -0.0019(13) 0.0061(13) -0.0057(14)
N1 0.0123(12) 0.0247(14) 0.0265(14) -0.0043(11) 0.0029(10) -0.0041(11)
C3 0.0154(15) 0.0240(16) 0.0265(17) 0.0019(14) 0.0081(12) -0.0011(14)
C4 0.0133(15) 0.0232(16) 0.0270(17) -0.0010(13) 0.0072(12) 0.0006(14)
C5 0.0149(15) 0.0268(17) 0.0277(17) 0.0002(14) 0.0068(13) -0.0016(14)
C6 0.0129(15) 0.0356(19) 0.0259(17) 0.0018(14) 0.0026(12) -0.0019(15)
C7 0.0179(16) 0.0267(17) 0.0292(18) 0.0021(14) 0.0085(13) -0.0017(14)
C8 0.0209(16) 0.0208(16) 0.0302(18) -0.0017(14) 0.0085(13) -0.0017(14)
C9 0.0142(16) 0.0305(18) 0.0306(18) -0.0102(15) 0.0036(13) -0.0022(14)
C10 0.0207(17) 0.0318(18) 0.0331(19) -0.0074(15) 0.0042(14) -0.0015(15)
C11 0.0182(16) 0.0283(18) 0.044(2) -0.0073(16) 0.0087(14) -0.0031(15)
C12 0.0183(17) 0.038(2) 0.040(2) -0.0121(16) 0.0022(14) 0.0006(16)
C13 0.0192(16) 0.0253(17) 0.0357(19) -0.0001(15) 0.0051(14) 0.0026(15)
C14 0.0236(18) 0.045(2) 0.049(2) 0.0092(18) 0.0141(16) 0.0084(17)
C15 0.0291(19) 0.037(2) 0.042(2) 0.0094(17) 0.0088(15) 0.0046(17)
C16 0.032(2) 0.036(2) 0.046(2) -0.0010(17) 0.0037(16) 0.0095(17)
C17 0.0178(16) 0.0214(16) 0.0292(17) -0.0049(14) 0.0043(13) -0.0017(14)
C18 0.0162(15) 0.0213(16) 0.0252(17) 0.0001(13) 0.0044(12) -0.0022(13)
C19 0.0116(15) 0.0273(17) 0.0299(17) 0.0044(14) 0.0061(12) -0.0001(14)
C20 0.0174(16) 0.0246(16) 0.0271(17) 0.0032(14) 0.0065(13) -0.0046(14)
C21 0.0151(15) 0.0257(17) 0.0275(17) -0.0007(14) 0.0032(12) -0.0080(14)
C22 0.0151(15) 0.0269(17) 0.0279(17) 0.0042(14) 0.0057(13) -0.0038(14)
C23 0.0183(16) 0.0227(16) 0.0345(19) 0.0026(14) 0.0106(13) -0.0017(14)
C24 0.0209(16) 0.0264(17) 0.0273(18) -0.0031(14) 0.0048(13) -0.0073(14)
C25 0.0327(19) 0.0328(19) 0.049(2) -0.0048(17) 0.0185(16) -0.0009(17)
C26 0.0285(18) 0.0260(18) 0.038(2) -0.0005(15) 0.0058(15) -0.0044(15)
C27 0.0308(19) 0.0229(17) 0.039(2) -0.0041(15) 0.0051(15) -0.0064(16)
C28 0.0126(15) 0.0345(19) 0.0344(19) 0.0079(15) 0.0033(13) -0.0055(15)
C29 0.0128(16) 0.0331(19) 0.060(2) 0.0080(17) 0.0096(15) -0.0003(15)
C30 0.0136(16) 0.039(2) 0.043(2) 0.0066(16) 0.0057(14) -0.0038(15)
C31 0.0222(18) 0.058(2) 0.047(2) 0.0218(19) 0.0043(16) -0.0017(18)
C32 0.0146(15) 0.0258(17) 0.0258(17) -0.0014(14) 0.0046(12) -0.0016(14)
C33 0.0195(16) 0.0221(16) 0.0252(17) -0.0009(13) 0.0051(13) -0.0044(14)
C34 0.0173(15) 0.0226(16) 0.0211(16) -0.0019(13) 0.0039(12) -0.0051(14)
C35 0.0202(16) 0.0214(16) 0.0244(17) 0.0038(13) 0.0078(13) -0.0032(14)
C36 0.0225(16) 0.0187(15) 0.0265(17) 0.0008(13) 0.0083(13) -0.0018(14)
C37 0.0176(16) 0.0214(16) 0.0254(17) 0.0035(13) 0.0060(12) -0.0021(14)
C38 0.0146(15) 0.0237(16) 0.0297(18) 0.0001(14) 0.0067(13) -0.0042(14)
C39 0.0188(16) 0.0240(17) 0.0350(19) 0.0045(14) 0.0077(13) 0.0008(14)
C40 0.0226(18) 0.0307(19) 0.061(2) 0.0040(17) 0.0195(16) 0.0003(16)
C41 0.0262(19) 0.052(2) 0.047(2) 0.0109(19) 0.0065(16) 0.0076(18)
C42 0.0219(17) 0.0267(18) 0.055(2) 0.0017(16) 0.0115(15) 0.0014(15)
C43 0.0160(16) 0.0213(16) 0.0321(18) -0.0073(14) 0.0050(13) -0.0059(14)
C44 0.0275(19) 0.0285(19) 0.049(2) -0.0082(16) 0.0057(16) -0.0093(16)
C45 0.0256(18) 0.046(2) 0.035(2) -0.0076(17) 0.0049(15) -0.0106(17)
C46 0.0210(17) 0.038(2) 0.046(2) -0.0136(17) 0.0061(15) -0.0087(16)
B1 0.0164(17) 0.0201(18) 0.0258(19) -0.0065(15) 0.0024(14) -0.0018(15)
C47 0.0244(17) 0.0195(16) 0.0265(17) -0.0081(13) 0.0085(13) -0.0079(14)
C48 0.0251(18) 0.048(2) 0.0307(19) 0.0058(17) 0.0057(15) -0.0048(17)
C49 0.046(2) 0.078(3) 0.038(2) 0.025(2) 0.0079(18) -0.008(2)
C50 0.046(2) 0.077(3) 0.042(2) 0.010(2) 0.0208(19) -0.017(2)
C51 0.030(2) 0.050(2) 0.048(2) -0.0023(19) 0.0190(17) -0.0080(19)
C52 0.0293(18) 0.0319(19) 0.0326(19) -0.0019(15) 0.0124(15) -0.0063(16)
N2 0.0122(12) 0.0224(14) 0.0231(13) -0.0025(11) 0.0032(10) -0.0026(12)
C2 0.0166(15) 0.0207(16) 0.0275(17) -0.0040(13) 0.0082(12) -0.0023(14)
N3 0.0157(13) 0.0216(13) 0.0267(14) -0.0058(11) 0.0043(10) -0.0041(11)
N4 0.0207(13) 0.0178(13) 0.0249(14) -0.0033(11) 0.0053(11) -0.0017(12)
N5 0.0119(13) 0.0206(14) 0.0319(15) -0.0036(12) -0.0001(10) -0.0039(12)
N6 0.0130(13) 0.0218(14) 0.0307(14) -0.0028(11) 0.0033(10) -0.0063(11)
O1 0.0135(10) 0.0223(11) 0.0291(12) -0.0022(9) 0.0043(8) -0.0011(9)
O2 0.0119(10) 0.0240(12) 0.0406(14) -0.0035(10) 0.0017(9) -0.0027(9)
O3 0.0163(11) 0.0276(12) 0.0432(14) -0.0103(11) 0.0034(9) -0.0046(10)
N7 0.022(2) 0.0236(15) 0.021(2) -0.0049(15) 0.0042(13) 0.0118(15)
C54 0.050(5) 0.047(4) 0.048(6) 0.008(4) 0.019(4) 0.013(4)
C55 0.173(12) 0.119(9) 0.178(11) 0.072(8) 0.069(8) -0.027(8)
N7B 0.022(2) 0.0236(15) 0.021(2) -0.0049(15) 0.0042(13) 0.0118(15)
C54B 0.057(6) 0.066(5) 0.055(6) 0.004(4) 0.026(5) 0.008(4)
C55B 0.120(9) 0.087(7) 0.095(8) 0.025(7) 0.048(7) -0.024(6)
N8 0.066(7) 0.060(9) 0.083(9) -0.013(7) 0.033(7) -0.003(6)
C56 0.060(6) 0.060(7) 0.064(7) 0.003(5) 0.026(5) 0.001(4)
C57 0.075(8) 0.036(9) 0.095(10) 0.000(7) 0.040(7) -0.016(7)
N9 0.155(9) 0.201(10) 0.211(8) 0.063(8) 0.093(7) 0.011(8)
C58 0.148(8) 0.158(8) 0.168(7) 0.014(5) 0.071(5) -0.013(5)
C59 0.158(10) 0.158(10) 0.172(8) 0.012(8) 0.099(7) -0.034(8)

loop_
_atom_type_symbol
_atom_type_description
_atom_type_scat_dispersion_real
_atom_type_scat_dispersion_imag
_atom_type_scat_source
C C 0.0033 0.0016 'International Tables Vol C Tables 4.2.6.8 and 6.1.1.4'
H H 0 0 'International Tables Vol C Tables 4.2.6.8 and 6.1.1.4'
N N 0.0061 0.0033 'International Tables Vol C Tables 4.2.6.8 and 6.1.1.4'
O O 0.0106 0.006 'International Tables Vol C Tables 4.2.6.8 and 6.1.1.4'
B B 0.0013 0.0007 'International Tables Vol C Tables 4.2.6.8 and 6.1.1.4'

loop_
_geom_angle_atom_site_label_1
_geom_angle_atom_site_label_2
_geom_angle_atom_site_label_3
_geom_angle
_geom_angle_site_symmetry_1
_geom_angle_site_symmetry_3
_geom_angle_publ_flag
N1 C1 N5 121.9(2) . . ?
N1 C1 N3 117.3(2) . . ?
N5 C1 N3 120.8(3) . . ?
C1 N1 N2 103.0(2) . . ?
C8 C3 C4 120.7(3) . . ?
C8 C3 C2 120.7(3) . . ?
C4 C3 C2 118.2(3) . . ?
O1 C4 C3 121.1(2) . . ?
O1 C4 C5 118.5(3) . . ?
C3 C4 C5 120.4(3) . . ?
C6 C5 C4 116.0(3) . . ?
C6 C5 C9 123.1(3) . . ?
C4 C5 C9 120.9(3) . . ?
C5 C6 C7 125.5(3) . . ?
C5 C6 H6 117.3 . . ?
C7 C6 H6 117.3 . . ?
C8 C7 C6 116.2(3) . . ?
C8 C7 C13 123.2(3) . . ?
C6 C7 C13 120.6(3) . . ?
C7 C8 C3 121.2(3) . . ?
C7 C8 H8 119.4 . . ?
C3 C8 H8 119.4 . . ?
C11 C9 C10 109.5(3) . . ?
C11 C9 C12 107.5(2) . . ?
C10 C9 C12 108.0(2) . . ?
C11 C9 C5 110.5(2) . . ?
C10 C9 C5 109.9(2) . . ?
C12 C9 C5 111.3(3) . . ?
C9 C10 H10A 109.5 . . ?
C9 C10 H10B 109.5 . . ?
H10A C10 H10B 109.5 . . ?
C9 C10 H10C 109.5 . . ?
H10A C10 H10C 109.5 . . ?
H10B C10 H10C 109.5 . . ?
C9 C11 H11A 109.5 . . ?
C9 C11 H11B 109.5 . . ?
H11A C11 H11B 109.5 . . ?
C9 C11 H11C 109.5 . . ?
H11A C11 H11C 109.5 . . ?
H11B C11 H11C 109.5 . . ?
C9 C12 H12A 109.5 . . ?
C9 C12 H12B 109.5 . . ?
H12A C12 H12B 109.5 . . ?
C9 C12 H12C 109.5 . . ?
H12A C12 H12C 109.5 . . ?
H12B C12 H12C 109.5 . . ?
C7 C13 C16 112.5(3) . . ?
C7 C13 C14 109.7(3) . . ?
C16 C13 C14 107.5(3) . . ?
C7 C13 C15 109.4(3) . . ?
C16 C13 C15 108.2(3) . . ?
C14 C13 C15 109.6(3) . . ?
C13 C14 H14A 109.5 . . ?
C13 C14 H14B 109.5 . . ?
H14A C14 H14B 109.5 . . ?
C13 C14 H14C 109.5 . . ?
H14A C14 H14C 109.5 . . ?
H14B C14 H14C 109.5 . . ?
C13 C15 H15A 109.5 . . ?
C13 C15 H15B 109.5 . . ?
H15A C15 H15B 109.5 . . ?
C13 C15 H15C 109.5 . . ?
H15A C15 H15C 109.5 . . ?
H15B C15 H15C 109.5 . . ?
C13 C16 H16A 109.5 . . ?
C13 C16 H16B 109.5 . . ?
H16A C16 H16B 109.5 . . ?
C13 C16 H16C 109.5 . . ?
H16A C16 H16C 109.5 . . ?
H16B C16 H16C 109.5 . . ?
N6 C17 C18 119.9(3) . . ?
N6 C17 H17 120.1 . . ?
C18 C17 H17 120.1 . . ?
C23 C18 C19 119.5(3) . . ?
C23 C18 C17 118.5(3) . . ?
C19 C18 C17 121.9(3) . . ?
O2 C19 C20 118.4(3) . . ?
O2 C19 C18 121.4(2) . . ?
C20 C19 C18 120.2(3) . . ?
C21 C20 C19 117.0(3) . . ?
C21 C20 C24 121.7(3) . . ?
C19 C20 C24 121.3(2) . . ?
C22 C21 C20 124.7(3) . . ?
C22 C21 H21 117.6 . . ?
C20 C21 H21 117.6 . . ?
C23 C22 C21 116.6(3) . . ?
C23 C22 C28 121.6(3) . . ?
C21 C22 C28 121.7(3) . . ?
C22 C23 C18 121.9(3) . . ?
C22 C23 H23 119.1 . . ?
C18 C23 H23 119.1 . . ?
C26 C24 C27 107.8(2) . . ?
C26 C24 C20 110.6(2) . . ?
C27 C24 C20 111.9(2) . . ?
C26 C24 C25 109.2(3) . . ?
C27 C24 C25 107.0(2) . . ?
C20 C24 C25 110.3(2) . . ?
C24 C25 H25A 109.5 . . ?
C24 C25 H25B 109.5 . . ?
H25A C25 H25B 109.5 . . ?
C24 C25 H25C 109.5 . . ?
H25A C25 H25C 109.5 . . ?
H25B C25 H25C 109.5 . . ?
C24 C26 H26A 109.5 . . ?
C24 C26 H26B 109.5 . . ?
H26A C26 H26B 109.5 . . ?
C24 C26 H26C 109.5 . . ?
H26A C26 H26C 109.5 . . ?
H26B C26 H26C 109.5 . . ?
C24 C27 H27A 109.5 . . ?
C24 C27 H27B 109.5 . . ?
H27A C27 H27B 109.5 . . ?
C24 C27 H27C 109.5 . . ?
H27A C27 H27C 109.5 . . ?
H27B C27 H27C 109.5 . . ?
C29 C28 C31 108.6(3) . . ?
C29 C28 C30 108.2(3) . . ?
C31 C28 C30 108.9(3) . . ?
C29 C28 C22 110.7(2) . . ?
C31 C28 C22 108.5(2) . . ?
C30 C28 C22 111.9(3) . . ?
C28 C29 H29A 109.5 . . ?
C28 C29 H29B 109.5 . . ?
H29A C29 H29B 109.5 . . ?
C28 C29 H29C 109.5 . . ?
H29A C29 H29C 109.5 . . ?
H29B C29 H29C 109.5 . . ?
C28 C30 H30A 109.5 . . ?
C28 C30 H30B 109.5 . . ?
H30A C30 H30B 109.5 . . ?
C28 C30 H30C 109.5 . . ?
H30A C30 H30C 109.5 . . ?
H30B C30 H30C 109.5 . . ?
C28 C31 H31A 109.5 . . ?
C28 C31 H31B 109.5 . . ?
H31A C31 H31B 109.5 . . ?
C28 C31 H31C 109.5 . . ?
H31A C31 H31C 109.5 . . ?
H31B C31 H31C 109.5 . . ?
N4 C32 C33 122.4(3) . . ?
N4 C32 H32 118.8 . . ?
C33 C32 H32 118.8 . . ?
C34 C33 C38 119.2(3) . . ?
C34 C33 C32 123.6(3) . . ?
C38 C33 C32 117.2(3) . . ?
O3 C34 C35 118.8(3) . . ?
O3 C34 C33 119.8(3) . . ?
C35 C34 C33 121.4(3) . . ?
C34 C35 C36 116.7(3) . . ?
C34 C35 C39 121.4(2) . . ?
C36 C35 C39 121.9(3) . . ?
C35 C36 C37 124.1(3) . . ?
C35 C36 H36 117.9 . . ?
C37 C36 H36 117.9 . . ?
C38 C37 C36 117.0(3) . . ?
C38 C37 C43 122.2(3) . . ?
C36 C37 C43 120.8(3) . . ?
C37 C38 C33 121.6(3) . . ?
C37 C38 H38 119.2 . . ?
C33 C38 H38 119.2 . . ?
C40 C39 C41 109.8(3) . . ?
C40 C39 C42 106.9(3) . . ?
C41 C39 C42 106.9(3) . . ?
C40 C39 C35 110.0(2) . . ?
C41 C39 C35 110.6(3) . . ?
C42 C39 C35 112.5(2) . . ?
C39 C40 H40A 109.5 . . ?
C39 C40 H40B 109.5 . . ?
H40A C40 H40B 109.5 . . ?
C39 C40 H40C 109.5 . . ?
H40A C40 H40C 109.5 . . ?
H40B C40 H40C 109.5 . . ?
C39 C41 H41A 109.5 . . ?
C39 C41 H41B 109.5 . . ?
H41A C41 H41B 109.5 . . ?
C39 C41 H41C 109.5 . . ?
H41A C41 H41C 109.5 . . ?
H41B C41 H41C 109.5 . . ?
C39 C42 H42A 109.5 . . ?
C39 C42 H42B 109.5 . . ?
H42A C42 H42B 109.5 . . ?
C39 C42 H42C 109.5 . . ?
H42A C42 H42C 109.5 . . ?
H42B C42 H42C 109.5 . . ?
C45 C43 C46 108.7(3) . . ?
C45 C43 C37 109.1(2) . . ?
C46 C43 C37 111.8(2) . . ?
C45 C43 C44 108.8(3) . . ?
C46 C43 C44 107.7(3) . . ?
C37 C43 C44 110.7(2) . . ?
C43 C44 H44A 109.5 . . ?
C43 C44 H44B 109.5 . . ?
H44A C44 H44B 109.5 . . ?
C43 C44 H44C 109.5 . . ?
H44A C44 H44C 109.5 . . ?
H44B C44 H44C 109.5 . . ?
C43 C45 H45A 109.5 . . ?
C43 C45 H45B 109.5 . . ?
H45A C45 H45B 109.5 . . ?
C43 C45 H45C 109.5 . . ?
H45A C45 H45C 109.5 . . ?
H45B C45 H45C 109.5 . . ?
C43 C46 H46A 109.5 . . ?
C43 C46 H46B 109.5 . . ?
H46A C46 H46B 109.5 . . ?
C43 C46 H46C 109.5 . . ?
H46A C46 H46C 109.5 . . ?
H46B C46 H46C 109.5 . . ?
O1 B1 N3 114.6(3) . . ?
O1 B1 N2 106.9(2) . . ?
N3 B1 N2 93.8(2) . . ?
O1 B1 C47 113.4(2) . . ?
N3 B1 C47 113.6(3) . . ?
N2 B1 C47 112.7(2) . . ?
C48 C47 C52 116.8(3) . . ?
C48 C47 B1 121.4(3) . . ?
C52 C47 B1 121.8(3) . . ?
C49 C48 C47 121.7(3) . . ?
C49 C48 H48 119.1 . . ?
C47 C48 H48 119.1 . . ?
C50 C49 C48 120.3(3) . . ?
C50 C49 H49 119.9 . . ?
C48 C49 H49 119.9 . . ?
C51 C50 C49 119.3(3) . . ?
C51 C50 H50 120.3 . . ?
C49 C50 H50 120.3 . . ?
C50 C51 C52 120.5(3) . . ?
C50 C51 H51 119.8 . . ?
C52 C51 H51 119.8 . . ?
C51 C52 C47 121.4(3) . . ?
C51 C52 H52 119.3 . . ?
C47 C52 H52 119.3 . . ?
C2 N2 N1 123.7(2) . . ?
C2 N2 B1 122.0(2) . . ?
N1 N2 B1 113.7(2) . . ?
N2 C2 C3 118.7(3) . . ?
N2 C2 H2 120.7 . . ?
C3 C2 H2 120.7 . . ?
C1 N3 N4 119.9(2) . . ?
C1 N3 B1 108.7(2) . . ?
N4 N3 B1 131.3(2) . . ?
C32 N4 N3 115.5(2) . . ?
C1 N5 N6 115.7(2) . . ?
C1 N5 H5N 122(2) . . ?
N6 N5 H5N 116.9(19) . . ?
C17 N6 N5 117.8(2) . . ?
C4 O1 B1 118.2(2) . . ?
C19 O2 H2A 109.5 . . ?
C34 O3 H3 109.5 . . ?
N7 C54 C55 168.0(16) . . ?
C54 C55 H55A 109.5 . . ?
C54 C55 H55B 109.5 . . ?
H55A C55 H55B 109.5 . . ?
C54 C55 H55C 109.5 . . ?
H55A C55 H55C 109.5 . . ?
H55B C55 H55C 109.5 . . ?
N7B C54B C55B 165.9(19) . . ?
C54B C55B H55D 109.5 . . ?
C54B C55B H55E 109.5 . . ?
H55D C55B H55E 109.5 . . ?
C54B C55B H55F 109.5 . . ?
H55D C55B H55F 109.5 . . ?
H55E C55B H55F 109.5 . . ?
N8 C56 C57 171(2) . . ?
C56 C57 H57A 109.5 . . ?
C56 C57 H57B 109.5 . . ?
H57A C57 H57B 109.5 . . ?
C56 C57 H57C 109.5 . . ?
H57A C57 H57C 109.5 . . ?
H57B C57 H57C 109.5 . . ?
N9 C58 C59 171(2) . . ?
C58 C59 H59A 109.5 . . ?
C58 C59 H59B 109.5 . . ?
H59A C59 H59B 109.5 . . ?
C58 C59 H59C 109.5 . . ?
H59A C59 H59C 109.5 . . ?
H59B C59 H59C 109.5 . . ?

loop_
_geom_bond_atom_site_label_1
_geom_bond_atom_site_label_2
_geom_bond_distance
_geom_bond_site_symmetry_2
_geom_bond_publ_flag
C1 N1 1.328(4) . ?
C1 N5 1.359(4) . ?
C1 N3 1.359(3) . ?
N1 N2 1.400(3) . ?
C3 C8 1.393(4) . ?
C3 C4 1.403(4) . ?
C3 C2 1.448(4) . ?
C4 O1 1.359(3) . ?
C4 C5 1.411(4) . ?
C5 C6 1.390(4) . ?
C5 C9 1.539(4) . ?
C6 C7 1.405(4) . ?
C6 H6 0.95 . ?
C7 C8 1.387(4) . ?
C7 C13 1.521(4) . ?
C8 H8 0.95 . ?
C9 C11 1.533(4) . ?
C9 C10 1.535(4) . ?
C9 C12 1.536(4) . ?
C10 H10A 0.98 . ?
C10 H10B 0.98 . ?
C10 H10C 0.98 . ?
C11 H11A 0.98 . ?
C11 H11B 0.98 . ?
C11 H11C 0.98 . ?
C12 H12A 0.98 . ?
C12 H12B 0.98 . ?
C12 H12C 0.98 . ?
C13 C16 1.524(4) . ?
C13 C14 1.531(4) . ?
C13 C15 1.537(4) . ?
C14 H14A 0.98 . ?
C14 H14B 0.98 . ?
C14 H14C 0.98 . ?
C15 H15A 0.98 . ?
C15 H15B 0.98 . ?
C15 H15C 0.98 . ?
C16 H16A 0.98 . ?
C16 H16B 0.98 . ?
C16 H16C 0.98 . ?
C17 N6 1.283(3) . ?
C17 C18 1.449(4) . ?
C17 H17 0.95 . ?
C18 C23 1.396(4) . ?
C18 C19 1.416(4) . ?
C19 O2 1.364(3) . ?
C19 C20 1.398(4) . ?
C20 C21 1.395(4) . ?
C20 C24 1.534(4) . ?
C21 C22 1.391(4) . ?
C21 H21 0.95 . ?
C22 C23 1.383(4) . ?
C22 C28 1.537(4) . ?
C23 H23 0.95 . ?
C24 C26 1.530(4) . ?
C24 C27 1.530(4) . ?
C24 C25 1.540(4) . ?
C25 H25A 0.98 . ?
C25 H25B 0.98 . ?
C25 H25C 0.98 . ?
C26 H26A 0.98 . ?
C26 H26B 0.98 . ?
C26 H26C 0.98 . ?
C27 H27A 0.98 . ?
C27 H27B 0.98 . ?
C27 H27C 0.98 . ?
C28 C29 1.526(5) . ?
C28 C31 1.528(4) . ?
C28 C30 1.532(4) . ?
C29 H29A 0.98 . ?
C29 H29B 0.98 . ?
C29 H29C 0.98 . ?
C30 H30A 0.98 . ?
C30 H30B 0.98 . ?
C30 H30C 0.98 . ?
C31 H31A 0.98 . ?
C31 H31B 0.98 . ?
C31 H31C 0.98 . ?
C32 N4 1.295(3) . ?
C32 C33 1.455(4) . ?
C32 H32 0.95 . ?
C33 C34 1.401(4) . ?
C33 C38 1.403(4) . ?
C34 O3 1.368(3) . ?
C34 C35 1.391(4) . ?
C35 C36 1.393(4) . ?
C35 C39 1.540(4) . ?
C36 C37 1.405(4) . ?
C36 H36 0.95 . ?
C37 C38 1.376(4) . ?
C37 C43 1.534(4) . ?
C38 H38 0.95 . ?
C39 C40 1.532(4) . ?
C39 C41 1.533(4) . ?
C39 C42 1.535(4) . ?
C40 H40A 0.98 . ?
C40 H40B 0.98 . ?
C40 H40C 0.98 . ?
C41 H41A 0.98 . ?
C41 H41B 0.98 . ?
C41 H41C 0.98 . ?
C42 H42A 0.98 . ?
C42 H42B 0.98 . ?
C42 H42C 0.98 . ?
C43 C45 1.519(4) . ?
C43 C46 1.528(4) . ?
C43 C44 1.538(4) . ?
C44 H44A 0.98 . ?
C44 H44B 0.98 . ?
C44 H44C 0.98 . ?
C45 H45A 0.98 . ?
C45 H45B 0.98 . ?
C45 H45C 0.98 . ?
C46 H46A 0.98 . ?
C46 H46B 0.98 . ?
C46 H46C 0.98 . ?
B1 O1 1.454(4) . ?
B1 N3 1.543(4) . ?
B1 N2 1.567(4) . ?
B1 C47 1.606(5) . ?
C47 C48 1.390(4) . ?
C47 C52 1.399(4) . ?
C48 C49 1.384(5) . ?
C48 H48 0.95 . ?
C49 C50 1.382(5) . ?
C49 H49 0.95 . ?
C50 C51 1.368(5) . ?
C50 H50 0.95 . ?
C51 C52 1.387(4) . ?
C51 H51 0.95 . ?
C52 H52 0.95 . ?
N2 C2 1.285(4) . ?
C2 H2 0.95 . ?
N3 N4 1.372(3) . ?
N5 N6 1.376(3) . ?
N5 H5N 0.96(3) . ?
O2 H2A 0.84 . ?
O3 H3 0.84 . ?
N7 C54 1.147(4) . ?
C54 C55 1.474(4) . ?
C55 H55A 0.98 . ?
C55 H55B 0.98 . ?
C55 H55C 0.98 . ?
N7B C54B 1.175(11) . ?
C54B C55B 1.554(13) . ?
C55B H55D 0.98 . ?
C55B H55E 0.98 . ?
C55B H55F 0.98 . ?
N8 C56 1.191(14) . ?
C56 C57 1.489(15) . ?
C57 H57A 0.98 . ?
C57 H57B 0.98 . ?
C57 H57C 0.98 . ?
N9 C58 1.259(13) . ?
C58 C59 1.408(14) . ?
C59 H59A 0.98 . ?
C59 H59B 0.98 . ?
C59 H59C 0.98 . ?
